data_4135232
loop_
_publ_author_name
'Ma, Chun'
'Sheng, Feng-Tao'
'Wang, Hai-Qing'
'Deng, Shuang'
'Zhang, Yu-Chen'
'Jiao, Yinchun'
'Tan, Wei'
'Shi, Feng'

_publ_section_title
;
 Atroposelective Access to Oxindole-Based Axially Chiral Styrenes via the
 Strategy of Catalytic Kinetic Resolution.
;
_journal_name_full 'Journal of the American Chemical Society'
_journal_paper_doi 10.1021/jacs.0c00208
_journal_year 2020
_chemical_formula_moiety 'C45 H33 Cl N4 O3, C H2 Cl2'
_chemical_formula_sum 'C46 H35 Cl3 N4 O3'
_chemical_formula_weight 798.13
_space_group_crystal_system triclinic
_space_group_IT_number 2
_space_group_name_Hall '-P 1'
_space_group_name_H-M_alt 'P -1'
_atom_sites_solution_hydrogens geom
_atom_sites_solution_primary dual
_audit_creation_date 2019-07-04
_audit_creation_method
;
Olex2 1.2
(compiled 2018.05.29 svn.r3508 for OlexSys, GUI svn.r5506)
;
_cell_angle_alpha 110.790(2)
_cell_angle_beta 94.411(2)
_cell_angle_gamma 96.326(2)
_cell_formula_units_Z 2
_cell_length_a 11.7169(15)
_cell_length_b 13.0843(17)
_cell_length_c 13.9715(18)
_cell_measurement_reflns_used 3756
_cell_measurement_temperature 296(2)
_cell_measurement_theta_max 26.71
_cell_measurement_theta_min 2.50
_cell_volume 1974.7(4)
_computing_cell_refinement 'SAINT v7.68A (Bruker, 2009)'
_computing_data_reduction 'SAINT v7.68A (Bruker, 2009)'
_computing_molecular_graphics 'Olex2 (Dolomanov et al., 2009)'
_computing_publication_material 'Olex2 (Dolomanov et al., 2009)'
_computing_structure_refinement 'ShelXL (Sheldrick, 2015)'
_computing_structure_solution 'ShelXT (Sheldrick, 2015)'
_diffrn_ambient_temperature 296.15
_diffrn_measured_fraction_theta_full 0.983
_diffrn_measured_fraction_theta_max 0.975
_diffrn_measurement_device_type 'Bruker APEX-II CCD'
_diffrn_measurement_method '\f and \w scans'
_diffrn_radiation_monochromator graphite
_diffrn_radiation_type MoK\a
_diffrn_radiation_wavelength 0.71073
_diffrn_reflns_av_R_equivalents 0.0144
_diffrn_reflns_av_unetI/netI 0.0319
_diffrn_reflns_Laue_measured_fraction_full 0.983
_diffrn_reflns_Laue_measured_fraction_max 0.975
_diffrn_reflns_limit_h_max 14
_diffrn_reflns_limit_h_min -14
_diffrn_reflns_limit_k_max 12
_diffrn_reflns_limit_k_min -16
_diffrn_reflns_limit_l_max 17
_diffrn_reflns_limit_l_min -17
_diffrn_reflns_number 11079
_diffrn_reflns_point_group_measured_fraction_full 0.983
_diffrn_reflns_point_group_measured_fraction_max 0.975
_diffrn_reflns_theta_full 25.242
_diffrn_reflns_theta_max 26.372
_diffrn_reflns_theta_min 2.504
_diffrn_standards_number 0
_exptl_absorpt_coefficient_mu 0.280
_exptl_absorpt_correction_T_max 0.7455
_exptl_absorpt_correction_T_min 0.6754
_exptl_absorpt_correction_type multi-scan
_exptl_absorpt_process_details
'SADABS-2008/1 (Bruker,2008) was used for absorption correction. wR2(int) was 0.0521 before and 0.0277 after correction. The Ratio of minimum to maximum transmission is 0.9060. The \l/2 correction factor is 0.0015.'
_exptl_crystal_colour colourless
_exptl_crystal_colour_primary colourless
_exptl_crystal_density_diffrn 1.342
_exptl_crystal_description block
_exptl_crystal_F_000 828
_refine_diff_density_max 0.994
_refine_diff_density_min -0.602
_refine_diff_density_rms 0.050
_refine_ls_extinction_method none
_refine_ls_goodness_of_fit_ref 1.045
_refine_ls_hydrogen_treatment constr
_refine_ls_matrix_type full
_refine_ls_number_parameters 505
_refine_ls_number_reflns 7872
_refine_ls_number_restraints 0
_refine_ls_restrained_S_all 1.045
_refine_ls_R_factor_all 0.0901
_refine_ls_R_factor_gt 0.0637
_refine_ls_shift/su_max 0.002
_refine_ls_shift/su_mean 0.000
_refine_ls_structure_factor_coef Fsqd
_refine_ls_weighting_details 'w=1/[\s^2^(Fo^2^)+(0.0982P)^2^+1.0273P] where P=(Fo^2^+2Fc^2^)/3'
_refine_ls_weighting_scheme calc
_refine_ls_wR_factor_gt 0.1785
_refine_ls_wR_factor_ref 0.2009
_reflns_Friedel_coverage 0.000
_reflns_number_gt 5511
_reflns_number_total 7872
_reflns_threshold_expression 'I > 2\s(I)'
_cod_data_source_file ja0c00208_si_003.cif
_cod_data_source_block sf20190702b_0m
_cod_database_code 4135232
_shelx_shelxl_version_number 2016/6
_shelx_space_group_comment
;
The symmetry employed for this shelxl refinement is uniquely defined
by the following loop, which should always be used as a source of
symmetry information in preference to the above space-group names.
They are only intended as comments.
;
_olex2_refinement_description
;
1. Fixed Uiso
 At 1.2 times of:
  All C(H) groups, All C(H,H) groups, All N(H) groups
2.a Ternary CH refined with riding coordinates:
 C1(H1)
2.b Secondary CH2 refined with riding coordinates:
 C26(H26A,H26B), C46(H46A,H46B)
2.c Aromatic/amide H refined with riding coordinates:
 N2(H2), N3(H3), N4(H4), C4(H4A), C5(H5), C6(H6), C7(H7), C13(H13), C14(H14),
 C15(H15), C16(H16), C18(H18), C21(H21), C22(H22), C23(H23), C24(H24), C28(H28),
  C29(H29), C30(H30), C31(H31), C32(H32), C34(H34), C35(H35), C37(H37),
 C38(H38), C41(H41), C42(H42), C43(H43), C44(H44), C45(H45)
;
_olex2_submission_special_instructions 'No special instructions were received'

loop_
_space_group_symop_operation_xyz
'x, y, z'
'-x, -y, -z'

loop_
_atom_site_label
_atom_site_type_symbol
_atom_site_fract_x
_atom_site_fract_y
_atom_site_fract_z
_atom_site_U_iso_or_equiv
_atom_site_adp_type
_atom_site_occupancy
_atom_site_site_symmetry_order
_atom_site_calc_flag
_atom_site_refinement_flags_posn
_atom_site_refinement_flags_adp
_atom_site_refinement_flags_occupancy
_atom_site_disorder_assembly
_atom_site_disorder_group
Cl1 Cl 0.08930(9) 0.43027(9) 0.63485(9) 0.0886(3) Uani 1 1 d . . . . .
O1 O 0.44833(18) 0.57534(16) 0.68133(16) 0.0593(5) Uani 1 1 d . . . . .
O2 O 0.5198(2) 0.02262(18) 0.6535(2) 0.0913(9) Uani 1 1 d . . . . .
O3 O 0.2627(2) 0.12485(17) 0.89844(17) 0.0724(6) Uani 1 1 d . . . . .
N1 N 0.5990(2) 0.62946(18) 0.80989(17) 0.0512(6) Uani 1 1 d . . . . .
N2 N 0.3905(2) 0.40007(18) 0.50918(17) 0.0504(5) Uani 1 1 d . . . . .
H2 H 0.388109 0.466017 0.551375 0.060 Uiso 1 1 calc R . . . .
N3 N 0.5531(2) 0.20066(18) 0.66831(18) 0.0529(6) Uani 1 1 d . . . . .
H3 H 0.531416 0.263701 0.698722 0.063 Uiso 1 1 calc R . . . .
N4 N 0.3395(2) 0.04322(18) 0.75387(18) 0.0561(6) Uani 1 1 d . . . . .
H4 H 0.341643 -0.016999 0.702728 0.067 Uiso 1 1 calc R . . . .
C1 C 0.3999(2) 0.1464(2) 0.7542(2) 0.0499(6) Uani 1 1 d . . . . .
H1 H 0.436566 0.189245 0.824753 0.060 Uiso 1 1 calc R . . . .
C2 C 0.4972(3) 0.1157(2) 0.6853(2) 0.0526(7) Uani 1 1 d . . . . .
C3 C 0.6436(2) 0.2009(2) 0.6068(2) 0.0467(6) Uani 1 1 d . . . . .
C4 C 0.7183(3) 0.1225(2) 0.5862(2) 0.0578(7) Uani 1 1 d . . . . .
H4A H 0.709803 0.066237 0.612307 0.069 Uiso 1 1 calc R . . . .
C5 C 0.8059(3) 0.1293(3) 0.5261(3) 0.0646(8) Uani 1 1 d . . . . .
H5 H 0.856220 0.077134 0.512120 0.078 Uiso 1 1 calc R . . . .
C6 C 0.8192(3) 0.2117(3) 0.4870(2) 0.0637(8) Uani 1 1 d . . . . .
H6 H 0.878187 0.215257 0.446887 0.076 Uiso 1 1 calc R . . . .
C7 C 0.7447(3) 0.2895(2) 0.5075(2) 0.0563(7) Uani 1 1 d . . . . .
H7 H 0.753054 0.344812 0.480232 0.068 Uiso 1 1 calc R . . . .
C8 C 0.6570(2) 0.2857(2) 0.56863(19) 0.0449(6) Uani 1 1 d . . . . .
C9 C 0.5770(2) 0.3710(2) 0.59108(19) 0.0432(6) Uani 1 1 d . . . . .
C10 C 0.6060(2) 0.4631(2) 0.67945(19) 0.0434(6) Uani 1 1 d . . . . .
C11 C 0.5392(2) 0.5582(2) 0.7185(2) 0.0477(6) Uani 1 1 d . . . . .
C12 C 0.6992(2) 0.5913(2) 0.8359(2) 0.0495(6) Uani 1 1 d . . . . .
C13 C 0.7795(3) 0.6409(2) 0.9216(2) 0.0614(8) Uani 1 1 d . . . . .
H13 H 0.770556 0.707428 0.972452 0.074 Uiso 1 1 calc R . . . .
C14 C 0.8737(3) 0.5889(3) 0.9299(2) 0.0680(8) Uani 1 1 d . . . . .
H14 H 0.929353 0.620508 0.987414 0.082 Uiso 1 1 calc R . . . .
C15 C 0.8867(3) 0.4898(3) 0.8536(3) 0.0659(8) Uani 1 1 d . . . . .
H15 H 0.951442 0.456421 0.860314 0.079 Uiso 1 1 calc R . . . .
C16 C 0.8049(2) 0.4399(2) 0.7677(2) 0.0546(7) Uani 1 1 d . . . . .
H16 H 0.814663 0.373616 0.717101 0.065 Uiso 1 1 calc R . . . .
C17 C 0.7076(2) 0.4897(2) 0.75743(19) 0.0461(6) Uani 1 1 d . . . . .
C18 C 0.4505(3) 0.2369(2) 0.4327(2) 0.0520(7) Uani 1 1 d . . . . .
H18 H 0.494510 0.179506 0.417356 0.062 Uiso 1 1 calc R . . . .
C19 C 0.4773(2) 0.3379(2) 0.5141(2) 0.0467(6) Uani 1 1 d . . . . .
C20 C 0.3095(3) 0.3410(2) 0.4274(2) 0.0532(7) Uani 1 1 d . . . . .
C21 C 0.2070(3) 0.3684(3) 0.3925(3) 0.0662(8) Uani 1 1 d . . . . .
H21 H 0.184288 0.436900 0.425681 0.079 Uiso 1 1 calc R . . . .
C22 C 0.1410(3) 0.2908(4) 0.3074(3) 0.0815(11) Uani 1 1 d . . . . .
H22 H 0.071906 0.306726 0.282630 0.098 Uiso 1 1 calc R . . . .
C23 C 0.1753(4) 0.1873(3) 0.2566(3) 0.0841(11) Uani 1 1 d . . . . .
H23 H 0.128546 0.136711 0.198618 0.101 Uiso 1 1 calc R . . . .
C24 C 0.2747(3) 0.1596(3) 0.2900(3) 0.0722(9) Uani 1 1 d . . . . .
H24 H 0.296142 0.090793 0.255752 0.087 Uiso 1 1 calc R . . . .
C25 C 0.3446(3) 0.2368(2) 0.3772(2) 0.0554(7) Uani 1 1 d . . . . .
C26 C 0.5627(3) 0.7343(2) 0.8683(2) 0.0557(7) Uani 1 1 d . . . . .
H26A H 0.526121 0.762845 0.820413 0.067 Uiso 1 1 calc R . . . .
H26B H 0.630879 0.786647 0.905733 0.067 Uiso 1 1 calc R . . . .
C27 C 0.4799(2) 0.7272(2) 0.9442(2) 0.0492(6) Uani 1 1 d . . . . .
C28 C 0.4460(3) 0.6314(3) 0.9605(2) 0.0614(8) Uani 1 1 d . . . . .
H28 H 0.476183 0.567538 0.925288 0.074 Uiso 1 1 calc R . . . .
C29 C 0.3663(3) 0.6291(3) 1.0295(3) 0.0746(9) Uani 1 1 d . . . . .
H29 H 0.343248 0.563816 1.039740 0.090 Uiso 1 1 calc R . . . .
C30 C 0.3227(3) 0.7223(4) 1.0816(3) 0.0793(10) Uani 1 1 d . . . . .
H30 H 0.269981 0.720582 1.127644 0.095 Uiso 1 1 calc R . . . .
C31 C 0.3555(3) 0.8185(3) 1.0671(3) 0.0729(10) Uani 1 1 d . . . . .
H31 H 0.324752 0.881788 1.102800 0.087 Uiso 1 1 calc R . . . .
C32 C 0.4351(3) 0.8217(3) 0.9988(2) 0.0600(7) Uani 1 1 d . . . . .
H32 H 0.458233 0.887594 0.989663 0.072 Uiso 1 1 calc R . . . .
C33 C 0.3226(2) 0.2170(2) 0.7225(2) 0.0487(6) Uani 1 1 d . . . . .
C34 C 0.2640(3) 0.1828(2) 0.6234(2) 0.0567(7) Uani 1 1 d . . . . .
H34 H 0.273243 0.115065 0.574725 0.068 Uiso 1 1 calc R . . . .
C35 C 0.1925(3) 0.2475(3) 0.5961(2) 0.0590(7) Uani 1 1 d . . . . .
H35 H 0.152845 0.223194 0.529851 0.071 Uiso 1 1 calc R . . . .
C36 C 0.1805(3) 0.3481(2) 0.6678(3) 0.0597(7) Uani 1 1 d . . . . .
C37 C 0.2390(3) 0.3852(3) 0.7661(3) 0.0687(9) Uani 1 1 d . . . . .
H37 H 0.230941 0.453852 0.813824 0.082 Uiso 1 1 calc R . . . .
C38 C 0.3094(3) 0.3198(2) 0.7929(2) 0.0613(8) Uani 1 1 d . . . . .
H38 H 0.348937 0.344783 0.859169 0.074 Uiso 1 1 calc R . . . .
C39 C 0.2805(2) 0.0395(2) 0.8312(2) 0.0510(6) Uani 1 1 d . . . . .
C40 C 0.2369(2) -0.0718(2) 0.8316(2) 0.0481(6) Uani 1 1 d . . . . .
C41 C 0.2775(3) -0.1678(2) 0.7749(2) 0.0561(7) Uani 1 1 d . . . . .
H41 H 0.335123 -0.164529 0.733415 0.067 Uiso 1 1 calc R . . . .
C42 C 0.2337(3) -0.2686(3) 0.7787(3) 0.0657(8) Uani 1 1 d . . . . .
H42 H 0.261754 -0.332541 0.740292 0.079 Uiso 1 1 calc R . . . .
C43 C 0.1486(3) -0.2738(3) 0.8397(3) 0.0715(9) Uani 1 1 d . . . . .
H43 H 0.118250 -0.341444 0.842070 0.086 Uiso 1 1 calc R . . . .
C44 C 0.1081(3) -0.1795(3) 0.8970(3) 0.0720(9) Uani 1 1 d . . . . .
H44 H 0.050572 -0.183635 0.938369 0.086 Uiso 1 1 calc R . . . .
C45 C 0.1518(3) -0.0786(3) 0.8942(3) 0.0643(8) Uani 1 1 d . . . . .
H45 H 0.124379 -0.014933 0.934171 0.077 Uiso 1 1 calc R . . . .
Cl2 Cl -0.06999(15) 0.15967(19) 0.83794(14) 0.1769(9) Uani 1 1 d . . . . .
Cl3 Cl 0.00309(13) 0.00296(11) 0.66209(11) 0.1166(4) Uani 1 1 d . . . . .
C46 C 0.0190(4) 0.1387(4) 0.7486(4) 0.1120(15) Uani 1 1 d . . . . .
H46A H 0.097990 0.159931 0.782483 0.134 Uiso 1 1 calc R . . . .
H46B H 0.006190 0.186329 0.710433 0.134 Uiso 1 1 calc R . . . .

loop_
_atom_site_aniso_label
_atom_site_aniso_U_11
_atom_site_aniso_U_22
_atom_site_aniso_U_33
_atom_site_aniso_U_23
_atom_site_aniso_U_13
_atom_site_aniso_U_12
Cl1 0.0884(7) 0.0821(6) 0.1016(7) 0.0361(6) 0.0086(5) 0.0334(5)
O1 0.0676(13) 0.0492(11) 0.0567(12) 0.0100(9) 0.0107(10) 0.0212(10)
O2 0.107(2) 0.0412(12) 0.134(2) 0.0293(13) 0.0632(18) 0.0224(12)
O3 0.0935(16) 0.0512(12) 0.0607(13) 0.0043(10) 0.0267(12) 0.0053(11)
N1 0.0656(15) 0.0381(11) 0.0433(12) 0.0046(9) 0.0145(11) 0.0109(10)
N2 0.0588(14) 0.0412(12) 0.0488(13) 0.0136(10) 0.0066(11) 0.0080(10)
N3 0.0630(14) 0.0380(12) 0.0601(14) 0.0160(10) 0.0222(11) 0.0145(10)
N4 0.0760(16) 0.0394(12) 0.0502(13) 0.0124(10) 0.0177(12) 0.0039(11)
C1 0.0609(16) 0.0393(13) 0.0460(14) 0.0118(11) 0.0110(12) 0.0031(12)
C2 0.0635(17) 0.0392(14) 0.0532(16) 0.0132(12) 0.0112(13) 0.0099(12)
C3 0.0520(15) 0.0393(13) 0.0413(14) 0.0045(11) 0.0105(11) 0.0073(11)
C4 0.0618(18) 0.0494(16) 0.0606(18) 0.0147(13) 0.0120(14) 0.0175(13)
C5 0.0590(18) 0.0587(18) 0.066(2) 0.0067(15) 0.0131(15) 0.0192(14)
C6 0.0578(18) 0.067(2) 0.0568(18) 0.0076(15) 0.0221(14) 0.0124(15)
C7 0.0674(18) 0.0498(16) 0.0475(15) 0.0108(12) 0.0185(14) 0.0081(13)
C8 0.0488(14) 0.0389(13) 0.0387(13) 0.0038(10) 0.0073(11) 0.0067(11)
C9 0.0507(14) 0.0388(13) 0.0397(13) 0.0122(10) 0.0139(11) 0.0065(11)
C10 0.0526(14) 0.0374(13) 0.0393(13) 0.0109(10) 0.0155(11) 0.0070(11)
C11 0.0589(17) 0.0393(13) 0.0449(14) 0.0127(11) 0.0171(12) 0.0098(12)
C12 0.0608(16) 0.0409(14) 0.0435(14) 0.0102(11) 0.0156(12) 0.0058(12)
C13 0.078(2) 0.0488(16) 0.0431(15) 0.0021(12) 0.0090(14) 0.0009(15)
C14 0.072(2) 0.065(2) 0.0526(18) 0.0095(15) -0.0046(15) -0.0019(16)
C15 0.0610(19) 0.0648(19) 0.0626(19) 0.0143(15) 0.0003(15) 0.0076(15)
C16 0.0578(17) 0.0492(15) 0.0489(16) 0.0083(12) 0.0092(13) 0.0076(13)
C17 0.0554(15) 0.0405(13) 0.0386(13) 0.0099(11) 0.0128(11) 0.0026(11)
C18 0.0633(17) 0.0415(14) 0.0467(15) 0.0115(12) 0.0079(13) 0.0047(12)
C19 0.0566(15) 0.0402(13) 0.0426(14) 0.0143(11) 0.0109(12) 0.0039(11)
C20 0.0577(17) 0.0529(16) 0.0509(16) 0.0240(13) 0.0053(13) -0.0003(13)
C21 0.0643(19) 0.070(2) 0.070(2) 0.0349(17) 0.0050(16) 0.0061(16)
C22 0.065(2) 0.096(3) 0.086(3) 0.046(2) -0.0132(19) -0.0045(19)
C23 0.088(3) 0.077(3) 0.072(2) 0.025(2) -0.019(2) -0.017(2)
C24 0.082(2) 0.0605(19) 0.0615(19) 0.0151(16) -0.0040(17) -0.0095(17)
C25 0.0655(18) 0.0483(15) 0.0495(16) 0.0187(13) 0.0060(13) -0.0052(13)
C26 0.078(2) 0.0357(13) 0.0493(15) 0.0069(11) 0.0198(14) 0.0124(13)
C27 0.0540(15) 0.0486(15) 0.0386(13) 0.0076(11) 0.0049(11) 0.0107(12)
C28 0.0698(19) 0.0531(17) 0.0591(18) 0.0158(14) 0.0159(15) 0.0107(14)
C29 0.073(2) 0.083(2) 0.073(2) 0.0339(19) 0.0189(18) 0.0039(18)
C30 0.066(2) 0.113(3) 0.064(2) 0.032(2) 0.0243(17) 0.021(2)
C31 0.070(2) 0.092(3) 0.0531(18) 0.0120(17) 0.0163(16) 0.0394(19)
C32 0.0719(19) 0.0553(17) 0.0473(16) 0.0088(13) 0.0069(14) 0.0216(15)
C33 0.0525(15) 0.0384(13) 0.0509(15) 0.0117(11) 0.0118(12) 0.0017(11)
C34 0.0658(18) 0.0430(15) 0.0527(16) 0.0075(12) 0.0123(14) 0.0042(13)
C35 0.0620(18) 0.0566(17) 0.0547(17) 0.0182(14) 0.0072(14) 0.0010(14)
C36 0.0552(17) 0.0516(17) 0.072(2) 0.0222(15) 0.0109(15) 0.0068(13)
C37 0.081(2) 0.0475(17) 0.067(2) 0.0055(15) 0.0094(17) 0.0187(15)
C38 0.073(2) 0.0466(16) 0.0535(17) 0.0064(13) 0.0029(15) 0.0085(14)
C39 0.0557(16) 0.0490(15) 0.0430(14) 0.0122(12) 0.0037(12) 0.0038(12)
C40 0.0495(15) 0.0510(15) 0.0430(14) 0.0183(12) 0.0023(11) 0.0030(12)
C41 0.0616(18) 0.0531(16) 0.0543(16) 0.0213(13) 0.0063(14) 0.0059(13)
C42 0.076(2) 0.0529(17) 0.066(2) 0.0215(15) 0.0016(16) 0.0055(15)
C43 0.074(2) 0.062(2) 0.081(2) 0.0365(18) -0.0053(18) -0.0057(17)
C44 0.064(2) 0.087(3) 0.076(2) 0.046(2) 0.0157(17) -0.0018(18)
C45 0.0646(19) 0.071(2) 0.0614(19) 0.0265(16) 0.0174(15) 0.0108(15)
Cl2 0.1232(12) 0.222(2) 0.1264(12) -0.0162(12) 0.0493(10) 0.0292(12)
Cl3 0.1339(10) 0.1013(9) 0.1197(10) 0.0336(7) 0.0442(8) 0.0425(8)
C46 0.084(3) 0.125(4) 0.123(4) 0.041(3) 0.022(3) 0.008(3)

loop_
_atom_type_symbol
_atom_type_description
_atom_type_scat_dispersion_real
_atom_type_scat_dispersion_imag
_atom_type_scat_source
C C 0.0033 0.0016 'International Tables Vol C Tables 4.2.6.8 and 6.1.1.4'
H H 0.0000 0.0000 'International Tables Vol C Tables 4.2.6.8 and 6.1.1.4'
Cl Cl 0.1484 0.1585 'International Tables Vol C Tables 4.2.6.8 and 6.1.1.4'
N N 0.0061 0.0033 'International Tables Vol C Tables 4.2.6.8 and 6.1.1.4'
O O 0.0106 0.0060 'International Tables Vol C Tables 4.2.6.8 and 6.1.1.4'

loop_
_geom_angle_atom_site_label_1
_geom_angle_atom_site_label_2
_geom_angle_atom_site_label_3
_geom_angle
_geom_angle_site_symmetry_1
_geom_angle_site_symmetry_3
_geom_angle_publ_flag
C11 N1 C12 111.8(2) . . ?
C11 N1 C26 122.6(2) . . ?
C12 N1 C26 125.6(2) . . ?
C19 N2 H2 125.2 . . ?
C20 N2 H2 125.2 . . ?
C20 N2 C19 109.6(2) . . ?
C2 N3 H3 115.7 . . ?
C2 N3 C3 128.6(2) . . ?
C3 N3 H3 115.7 . . ?
C1 N4 H4 119.2 . . ?
C39 N4 H4 119.2 . . ?
C39 N4 C1 121.6(2) . . ?
N4 C1 H1 107.6 . . ?
N4 C1 C2 106.5(2) . . ?
N4 C1 C33 114.3(2) . . ?
C2 C1 H1 107.6 . . ?
C33 C1 H1 107.6 . . ?
C33 C1 C2 113.0(2) . . ?
O2 C2 N3 124.9(3) . . ?
O2 C2 C1 121.1(3) . . ?
N3 C2 C1 113.9(2) . . ?
C4 C3 N3 122.6(2) . . ?
C4 C3 C8 120.4(2) . . ?
C8 C3 N3 117.0(2) . . ?
C3 C4 H4A 120.5 . . ?
C3 C4 C5 119.0(3) . . ?
C5 C4 H4A 120.5 . . ?
C4 C5 H5 119.5 . . ?
C6 C5 C4 121.1(3) . . ?
C6 C5 H5 119.5 . . ?
C5 C6 H6 120.2 . . ?
C5 C6 C7 119.7(3) . . ?
C7 C6 H6 120.2 . . ?
C6 C7 H7 119.7 . . ?
C6 C7 C8 120.5(3) . . ?
C8 C7 H7 119.7 . . ?
C3 C8 C7 119.2(2) . . ?
C3 C8 C9 120.7(2) . . ?
C7 C8 C9 120.1(2) . . ?
C10 C9 C8 117.6(2) . . ?
C10 C9 C19 130.6(2) . . ?
C19 C9 C8 111.7(2) . . ?
C9 C10 C11 127.2(2) . . ?
C9 C10 C17 127.8(2) . . ?
C17 C10 C11 105.0(2) . . ?
O1 C11 N1 122.7(2) . . ?
O1 C11 C10 130.4(2) . . ?
N1 C11 C10 106.9(2) . . ?
N1 C12 C17 108.7(2) . . ?
C13 C12 N1 127.9(3) . . ?
C13 C12 C17 123.4(3) . . ?
C12 C13 H13 121.1 . . ?
C12 C13 C14 117.7(3) . . ?
C14 C13 H13 121.1 . . ?
C13 C14 H14 119.6 . . ?
C13 C14 C15 120.9(3) . . ?
C15 C14 H14 119.6 . . ?
C14 C15 H15 119.5 . . ?
C16 C15 C14 121.0(3) . . ?
C16 C15 H15 119.5 . . ?
C15 C16 H16 120.2 . . ?
C15 C16 C17 119.7(3) . . ?
C17 C16 H16 120.2 . . ?
C12 C17 C10 107.6(2) . . ?
C16 C17 C10 135.1(2) . . ?
C16 C17 C12 117.3(3) . . ?
C19 C18 H18 126.0 . . ?
C19 C18 C25 107.9(3) . . ?
C25 C18 H18 126.0 . . ?
N2 C19 C9 126.2(2) . . ?
N2 C19 C18 107.9(2) . . ?
C18 C19 C9 125.9(3) . . ?
N2 C20 C21 130.3(3) . . ?
N2 C20 C25 108.1(3) . . ?
C21 C20 C25 121.6(3) . . ?
C20 C21 H21 121.3 . . ?
C22 C21 C20 117.4(3) . . ?
C22 C21 H21 121.3 . . ?
C21 C22 H22 119.2 . . ?
C21 C22 C23 121.5(3) . . ?
C23 C22 H22 119.2 . . ?
C22 C23 H23 119.2 . . ?
C24 C23 C22 121.6(3) . . ?
C24 C23 H23 119.2 . . ?
C23 C24 H24 120.7 . . ?
C23 C24 C25 118.6(3) . . ?
C25 C24 H24 120.7 . . ?
C18 C25 C20 106.5(2) . . ?
C24 C25 C18 134.2(3) . . ?
C24 C25 C20 119.3(3) . . ?
N1 C26 H26A 108.7 . . ?
N1 C26 H26B 108.7 . . ?
N1 C26 C27 114.1(2) . . ?
H26A C26 H26B 107.6 . . ?
C27 C26 H26A 108.7 . . ?
C27 C26 H26B 108.7 . . ?
C28 C27 C26 123.1(2) . . ?
C28 C27 C32 118.7(3) . . ?
C32 C27 C26 118.2(3) . . ?
C27 C28 H28 119.8 . . ?
C27 C28 C29 120.5(3) . . ?
C29 C28 H28 119.8 . . ?
C28 C29 H29 120.0 . . ?
C30 C29 C28 119.9(3) . . ?
C30 C29 H29 120.0 . . ?
C29 C30 H30 119.7 . . ?
C29 C30 C31 120.7(3) . . ?
C31 C30 H30 119.7 . . ?
C30 C31 H31 120.1 . . ?
C30 C31 C32 119.9(3) . . ?
C32 C31 H31 120.1 . . ?
C27 C32 C31 120.3(3) . . ?
C27 C32 H32 119.8 . . ?
C31 C32 H32 119.8 . . ?
C34 C33 C1 121.9(2) . . ?
C38 C33 C1 120.0(3) . . ?
C38 C33 C34 118.1(3) . . ?
C33 C34 H34 119.4 . . ?
C35 C34 C33 121.2(3) . . ?
C35 C34 H34 119.4 . . ?
C34 C35 H35 120.4 . . ?
C36 C35 C34 119.1(3) . . ?
C36 C35 H35 120.4 . . ?
C35 C36 Cl1 119.7(3) . . ?
C35 C36 C37 121.0(3) . . ?
C37 C36 Cl1 119.3(2) . . ?
C36 C37 H37 120.3 . . ?
C38 C37 C36 119.5(3) . . ?
C38 C37 H37 120.3 . . ?
C33 C38 H38 119.5 . . ?
C37 C38 C33 121.0(3) . . ?
C37 C38 H38 119.5 . . ?
O3 C39 N4 120.8(3) . . ?
O3 C39 C40 121.8(3) . . ?
N4 C39 C40 117.3(2) . . ?
C41 C40 C39 123.9(2) . . ?
C41 C40 C45 118.4(3) . . ?
C45 C40 C39 117.7(3) . . ?
C40 C41 H41 119.4 . . ?
C42 C41 C40 121.1(3) . . ?
C42 C41 H41 119.4 . . ?
C41 C42 H42 120.2 . . ?
C43 C42 C41 119.6(3) . . ?
C43 C42 H42 120.2 . . ?
C42 C43 H43 119.9 . . ?
C44 C43 C42 120.2(3) . . ?
C44 C43 H43 119.9 . . ?
C43 C44 H44 119.7 . . ?
C43 C44 C45 120.7(3) . . ?
C45 C44 H44 119.7 . . ?
C40 C45 H45 120.0 . . ?
C44 C45 C40 120.1(3) . . ?
C44 C45 H45 120.0 . . ?
Cl2 C46 Cl3 114.1(3) . . ?
Cl2 C46 H46A 108.7 . . ?
Cl2 C46 H46B 108.7 . . ?
Cl3 C46 H46A 108.7 . . ?
Cl3 C46 H46B 108.7 . . ?
H46A C46 H46B 107.6 . . ?

loop_
_geom_bond_atom_site_label_1
_geom_bond_atom_site_label_2
_geom_bond_distance
_geom_bond_site_symmetry_2
_geom_bond_publ_flag
Cl1 C36 1.743(3) . ?
O1 C11 1.226(3) . ?
O2 C2 1.207(3) . ?
O3 C39 1.228(3) . ?
N1 C11 1.365(4) . ?
N1 C12 1.398(4) . ?
N1 C26 1.454(3) . ?
N2 H2 0.8600 . ?
N2 C19 1.383(3) . ?
N2 C20 1.359(4) . ?
N3 H3 0.8600 . ?
N3 C2 1.331(4) . ?
N3 C3 1.416(3) . ?
N4 H4 0.8600 . ?
N4 C1 1.452(3) . ?
N4 C39 1.339(4) . ?
C1 H1 0.9800 . ?
C1 C2 1.543(4) . ?
C1 C33 1.511(4) . ?
C3 C4 1.389(4) . ?
C3 C8 1.390(4) . ?
C4 H4A 0.9300 . ?
C4 C5 1.390(4) . ?
C5 H5 0.9300 . ?
C5 C6 1.370(5) . ?
C6 H6 0.9300 . ?
C6 C7 1.381(4) . ?
C7 H7 0.9300 . ?
C7 C8 1.393(4) . ?
C8 C9 1.500(3) . ?
C9 C10 1.372(3) . ?
C9 C19 1.440(4) . ?
C10 C11 1.502(3) . ?
C10 C17 1.471(4) . ?
C12 C13 1.372(4) . ?
C12 C17 1.410(4) . ?
C13 H13 0.9300 . ?
C13 C14 1.378(5) . ?
C14 H14 0.9300 . ?
C14 C15 1.389(5) . ?
C15 H15 0.9300 . ?
C15 C16 1.384(4) . ?
C16 H16 0.9300 . ?
C16 C17 1.396(4) . ?
C18 H18 0.9300 . ?
C18 C19 1.388(4) . ?
C18 C25 1.411(4) . ?
C20 C21 1.393(4) . ?
C20 C25 1.417(4) . ?
C21 H21 0.9300 . ?
C21 C22 1.368(5) . ?
C22 H22 0.9300 . ?
C22 C23 1.407(6) . ?
C23 H23 0.9300 . ?
C23 C24 1.355(5) . ?
C24 H24 0.9300 . ?
C24 C25 1.402(4) . ?
C26 H26A 0.9700 . ?
C26 H26B 0.9700 . ?
C26 C27 1.511(4) . ?
C27 C28 1.374(4) . ?
C27 C32 1.386(4) . ?
C28 H28 0.9300 . ?
C28 C29 1.398(4) . ?
C29 H29 0.9300 . ?
C29 C30 1.358(5) . ?
C30 H30 0.9300 . ?
C30 C31 1.362(5) . ?
C31 H31 0.9300 . ?
C31 C32 1.393(5) . ?
C32 H32 0.9300 . ?
C33 C34 1.391(4) . ?
C33 C38 1.389(4) . ?
C34 H34 0.9300 . ?
C34 C35 1.379(4) . ?
C35 H35 0.9300 . ?
C35 C36 1.373(4) . ?
C36 C37 1.378(5) . ?
C37 H37 0.9300 . ?
C37 C38 1.374(4) . ?
C38 H38 0.9300 . ?
C39 C40 1.491(4) . ?
C40 C41 1.384(4) . ?
C40 C45 1.392(4) . ?
C41 H41 0.9300 . ?
C41 C42 1.383(4) . ?
C42 H42 0.9300 . ?
C42 C43 1.371(5) . ?
C43 H43 0.9300 . ?
C43 C44 1.368(5) . ?
C44 H44 0.9300 . ?
C44 C45 1.378(5) . ?
C45 H45 0.9300 . ?
Cl2 C46 1.655(5) . ?
Cl3 C46 1.737(5) . ?
C46 H46A 0.9700 . ?
C46 H46B 0.9700 . ?
